data_7038521
loop_
_publ_author_name
'Nishihara, Kazuki'
'Ueda, Misa'
'Higashitani, Ami'
'Nakao, Yoshihide'
'Arikawa, Yasuhiro'
'Horiuchi, Shinnosuke'
'Sakuda, Eri'
'Umakoshi, Keisuke'

_publ_section_title
;
 Different structural preference of Ag(i) and Au(i) in neutral and
 cationic luminescent heteropolynuclear platinum(ii) complexes: Z
 (U)-shaped Pt2M2 type vs. trinuclear PtM2 type.
;
_journal_issue 12
_journal_name_full 'Dalton transactions (Cambridge, England : 2003)'
_journal_page_first 4978
_journal_page_last 4982
_journal_paper_doi 10.1039/c6dt00320f
_journal_volume 45
_journal_year 2016
_chemical_formula_moiety 'C26 H27 Au2 F2 N7 Pt, C0.5 H Cl'
_chemical_formula_sum 'C26.5 H28 Au2 Cl F2 N7 Pt'
_chemical_formula_weight 1107.03
_chemical_name_systematic '[PtAu2(dfppy)(Me2pz)3]'
_space_group_crystal_system triclinic
_space_group_IT_number 2
_space_group_name_Hall '-P 1'
_space_group_name_H-M_alt 'P -1'
_symmetry_space_group_name_Hall '-P 1'
_symmetry_space_group_name_H-M 'P -1'
_atom_sites_solution_hydrogens geom
_atom_sites_solution_primary direct
_atom_sites_solution_secondary difmap
_audit_update_record
;
2015-11-25 deposited with the CCDC.
2016-02-22 downloaded from the CCDC.
;
_cell_angle_alpha 72.169(10)
_cell_angle_beta 77.301(10)
_cell_angle_gamma 68.929(9)
_cell_formula_units_Z 2
_cell_length_a 11.388(2)
_cell_length_b 11.5678(19)
_cell_length_c 12.457(3)
_cell_measurement_reflns_used 4299
_cell_measurement_temperature 293
_cell_measurement_theta_max 27.47
_cell_measurement_theta_min 3.15
_cell_volume 1446.6(5)
_computing_cell_refinement CrystalClear
_computing_data_collection 'CrystalClear (Rigaku Inc., 2008)'
_computing_data_reduction CrystalClear
_computing_molecular_graphics 'CrystalStructure 4.1'
_computing_publication_material 'CrystalStructure 4.1 (Rigaku, 2014)'
_computing_structure_refinement 'SHELXL97 (Sheldrick, 2008)'
_computing_structure_solution 'Il Milione (Burla, et al., 2007)'
_diffrn_ambient_temperature 293
_diffrn_detector_area_resol_mean 7.111
_diffrn_measured_fraction_theta_full 0.987
_diffrn_measured_fraction_theta_max 0.987
_diffrn_measurement_device_type 'Rigaku Saturn724'
_diffrn_measurement_method \w
_diffrn_radiation_type 'Mo K\a'
_diffrn_radiation_wavelength 0.71075
_diffrn_reflns_av_R_equivalents 0.0384
_diffrn_reflns_av_sigmaI/netI 0.0740
_diffrn_reflns_Laue_measured_fraction_full 0.000
_diffrn_reflns_Laue_measured_fraction_max 0.000
_diffrn_reflns_limit_h_max 14
_diffrn_reflns_limit_h_min -14
_diffrn_reflns_limit_k_max 14
_diffrn_reflns_limit_k_min -15
_diffrn_reflns_limit_l_max 16
_diffrn_reflns_limit_l_min -16
_diffrn_reflns_number 12150
_diffrn_reflns_point_group_measured_fraction_full 0.000
_diffrn_reflns_point_group_measured_fraction_max 0.000
_diffrn_reflns_theta_full 27.470
_diffrn_reflns_theta_max 27.470
_diffrn_reflns_theta_min 3.146
_diffrn_standards_number 0
_exptl_absorpt_coefficient_mu 15.092
_exptl_absorpt_correction_T_max 0.049
_exptl_absorpt_correction_T_min 0.034
_exptl_absorpt_correction_type multi-scan
_exptl_absorpt_process_details 'REQAB (Rigaku, 1998)'
_exptl_crystal_colour colorless
_exptl_crystal_density_diffrn 2.541
_exptl_crystal_density_method 'not measured'
_exptl_crystal_description prism
_exptl_crystal_F_000 1014.00
_exptl_crystal_preparation Luminescent
_exptl_crystal_recrystallization_method 'Re-crystallisation from solvent: dichloromethane/n-hexane'
_exptl_crystal_size_max 0.200
_exptl_crystal_size_mid 0.200
_exptl_crystal_size_min 0.200
_refine_diff_density_max 2.55
_refine_diff_density_min -2.23
_refine_ls_extinction_method none
_refine_ls_goodness_of_fit_ref 1.004
_refine_ls_hydrogen_treatment constr
_refine_ls_number_parameters 361
_refine_ls_number_reflns 6546
_refine_ls_number_restraints 177
_refine_ls_R_factor_all 0.0666
_refine_ls_R_factor_gt 0.0435
_refine_ls_shift/su_max 0.001
_refine_ls_structure_factor_coef Fsqd
_refine_ls_weighting_details 'w = 1/[\s^2^(Fo^2^)+(0.0464P)^2^+0.0000P] where P=(Fo^2^+2Fc^2^)/3'
_refine_ls_weighting_scheme calc
_refine_ls_wR_factor_gt 0.0892
_refine_ls_wR_factor_ref 0.0995
_reflns_number_gt 4818
_reflns_number_total 6546
_reflns_threshold_expression F^2^>2.0\s(F^2^)
_cod_data_source_file c6dt00320f2.cif
_cod_data_source_block 3b
_cod_depositor_comments 'Adding full bibliography for 7038518--7038524.cif.'
_cod_original_cell_volume 1446.5(5)
_cod_database_code 7038521

loop_
_symmetry_equiv_pos_site_id
_space_group_symop_operation_xyz
1 +X,+Y,+Z
2 -X,-Y,-Z

loop_
_atom_site_label
_atom_site_type_symbol
_atom_site_fract_x
_atom_site_fract_y
_atom_site_fract_z
_atom_site_U_iso_or_equiv
_atom_site_adp_type
_atom_site_occupancy
_atom_site_site_symmetry_multiplicity
_atom_site_calc_flag
_atom_site_refinement_flags
Au1 Au 0.36293(3) 0.17887(3) 0.17775(3) 0.02206(10) Uani 1 2 d .
Au2 Au 0.10564(4) 0.19831(4) 0.13556(3) 0.02697(11) Uani 1 2 d .
Pt1 Pt 0.11113(3) 0.31538(3) 0.35286(3) 0.01767(10) Uani 1 2 d .
F23 F 0.1679(7) -0.0466(6) 0.7304(6) 0.051(2) Uani 1 2 d .
F25 F 0.5175(7) 0.0983(7) 0.5842(7) 0.057(2) Uani 1 2 d .
N11 N -0.0135(7) 0.2231(7) 0.4457(7) 0.0210(17) Uani 1 2 d .
N31 N 0.2488(9) 0.3979(8) 0.2756(8) 0.0343(13) Uani 1 2 d .
N32 N 0.3533(9) 0.3387(9) 0.2145(8) 0.0360(14) Uani 1 2 d .
N41 N -0.0119(8) 0.4223(8) 0.2295(8) 0.0326(14) Uani 1 2 d .
N42 N -0.0184(8) 0.3658(8) 0.1503(8) 0.0320(14) Uani 1 2 d .
N51 N 0.3585(10) 0.0232(9) 0.1413(9) 0.0496(16) Uani 1 2 d .
N52 N 0.2391(11) 0.0340(9) 0.1220(9) 0.0497(16) Uani 1 2 d .
C12 C 0.0267(9) 0.1357(8) 0.5445(8) 0.0177(19) Uani 1 2 d .
C13 C -0.0547(9) 0.0718(8) 0.6174(9) 0.025(2) Uani 1 2 d .
C14 C -0.1726(10) 0.0933(9) 0.5886(10) 0.028(2) Uani 1 2 d .
C15 C -0.2081(10) 0.1794(10) 0.4895(10) 0.033(3) Uani 1 2 d .
C16 C -0.1272(8) 0.2414(9) 0.4196(9) 0.022(2) Uani 1 2 d .
C21 C 0.2145(8) 0.2032(8) 0.4765(8) 0.0170(19) Uani 1 2 d .
C22 C 0.1547(9) 0.1219(9) 0.5603(8) 0.022(2) Uani 1 2 d .
C23 C 0.2240(11) 0.0334(10) 0.6478(10) 0.037(3) Uani 1 2 d .
C24 C 0.3464(10) 0.0231(10) 0.6563(10) 0.034(3) Uani 1 2 d .
C25 C 0.3990(11) 0.1055(11) 0.5742(10) 0.037(3) Uani 1 2 d .
C26 C 0.3377(9) 0.1940(9) 0.4852(9) 0.025(2) Uani 1 2 d .
C33 C 0.4398(12) 0.3995(11) 0.1915(10) 0.0412(15) Uani 1 2 d .
C34 C 0.3833(12) 0.5033(11) 0.2424(10) 0.0427(15) Uani 1 2 d .
C35 C 0.2686(12) 0.4983(11) 0.2938(10) 0.0393(15) Uani 1 2 d .
C36 C 0.5677(11) 0.3558(12) 0.1271(11) 0.051(2) Uani 1 2 d .
C37 C 0.1729(13) 0.5854(11) 0.3611(11) 0.051(2) Uani 1 2 d .
C43 C -0.1160(10) 0.4403(10) 0.0909(10) 0.0363(14) Uani 1 2 d .
C44 C -0.1739(10) 0.5474(11) 0.1330(10) 0.0409(15) Uani 1 2 d .
C45 C -0.1104(10) 0.5349(10) 0.2193(10) 0.0381(15) Uani 1 2 d .
C46 C -0.1432(10) 0.4076(11) -0.0041(10) 0.041(2) Uani 1 2 d .
C47 C -0.1303(11) 0.6222(11) 0.2946(11) 0.053(2) Uani 1 2 d .
C53 C 0.2481(14) -0.0759(12) 0.1010(11) 0.0552(16) Uani 1 2 d .
C54 C 0.3752(14) -0.1528(12) 0.1032(11) 0.0581(17) Uani 1 2 d .
C55 C 0.4393(14) -0.0912(11) 0.1292(11) 0.0553(17) Uani 1 2 d .
C56 C 0.1315(14) -0.0915(13) 0.0764(13) 0.070(2) Uani 1 2 d .
C57 C 0.5747(13) -0.1268(12) 0.1402(12) 0.064(3) Uani 1 2 d .
H2A H 0.40281 0.62893 0.4268 0.2041 Uiso 0.5 2 calc R
H2B H 0.48447 0.62445 0.51577 0.2041 Uiso 0.5 2 calc R
H13 H -0.02972 0.01466 0.68549 0.0301 Uiso 1 2 calc R
H14 H -0.22681 0.04981 0.63606 0.0337 Uiso 1 2 calc R
H15 H -0.28759 0.1959 0.46949 0.0393 Uiso 1 2 calc R
H16 H -0.15234 0.29827 0.35147 0.0268 Uiso 1 2 calc R
H24 H 0.39059 -0.03681 0.71476 0.0403 Uiso 1 2 calc R
H26 H 0.37841 0.24742 0.43098 0.0298 Uiso 1 2 calc R
H34 H 0.41956 0.56444 0.24043 0.0513 Uiso 1 2 calc R
H36A H 0.56508 0.39979 0.04814 0.0608 Uiso 1 2 calc R
H36B H 0.592 0.26536 0.13512 0.0608 Uiso 1 2 calc R
H36C H 0.62837 0.37426 0.15646 0.0608 Uiso 1 2 calc R
H37A H 0.10003 0.55654 0.38929 0.0613 Uiso 1 2 calc R
H37B H 0.14767 0.67073 0.31343 0.0613 Uiso 1 2 calc R
H37C H 0.20933 0.5849 0.42385 0.0613 Uiso 1 2 calc R
H44 H -0.24364 0.61581 0.10728 0.0490 Uiso 1 2 calc R
H46A H -0.15867 0.32658 0.02245 0.0496 Uiso 1 2 calc R
H46B H -0.07202 0.40246 -0.06242 0.0496 Uiso 1 2 calc R
H46C H -0.21688 0.4724 -0.03445 0.0496 Uiso 1 2 calc R
H47A H -0.07073 0.66914 0.26713 0.0632 Uiso 1 2 calc R
H47B H -0.11791 0.57215 0.37086 0.0632 Uiso 1 2 calc R
H47C H -0.21509 0.68094 0.2937 0.0632 Uiso 1 2 calc R
H54 H 0.40905 -0.2335 0.08889 0.0697 Uiso 1 2 calc R
H56A H 0.14147 -0.0929 -0.00175 0.0835 Uiso 1 2 calc R
H56B H 0.05863 -0.02122 0.091 0.0835 Uiso 1 2 calc R
H56C H 0.12019 -0.17028 0.12444 0.0835 Uiso 1 2 calc R
H57A H 0.62454 -0.17644 0.08721 0.0765 Uiso 1 2 calc R
H57B H 0.58987 -0.17631 0.21614 0.0765 Uiso 1 2 calc R
H57C H 0.59792 -0.05069 0.12446 0.0765 Uiso 1 2 calc R
C2 C 0.477(4) 0.578(2) 0.466(4) 0.17(3) Uiso 0.5 2 d .
Cl1 Cl 0.4597(10) 0.4266(9) 0.5473(8) 0.078(2) Uiso 0.5 2 d .
Cl2 Cl 0.6149(8) 0.5479(8) 0.3670(7) 0.072(2) Uiso 0.5 2 d .

loop_
_atom_site_aniso_label
_atom_site_aniso_U_11
_atom_site_aniso_U_22
_atom_site_aniso_U_33
_atom_site_aniso_U_12
_atom_site_aniso_U_13
_atom_site_aniso_U_23
Au1 0.01800(19) 0.0268(2) 0.0153(2) 0.00212(15) -0.00329(14) -0.00693(15)
Au2 0.0268(2) 0.0350(2) 0.0197(2) -0.00525(17) -0.00819(16) -0.00917(17)
Pt1 0.0230(2) 0.01261(18) 0.01358(19) -0.00003(14) -0.00256(14) -0.00439(13)
F23 0.057(4) 0.052(4) 0.040(5) -0.028(4) -0.023(4) 0.020(3)
F25 0.052(5) 0.079(5) 0.047(5) -0.029(4) -0.027(4) -0.001(4)
N11 0.018(4) 0.021(4) 0.023(5) -0.004(3) -0.001(3) -0.007(3)
N31 0.055(3) 0.045(3) 0.016(3) -0.033(3) -0.002(2) -0.006(2)
N32 0.054(3) 0.048(3) 0.017(3) -0.034(3) -0.000(2) -0.004(2)
N41 0.024(3) 0.030(3) 0.022(3) 0.007(2) -0.003(2) 0.003(2)
N42 0.022(3) 0.034(3) 0.022(3) 0.003(2) -0.004(2) 0.005(2)
N51 0.078(4) 0.034(3) 0.029(3) 0.006(3) -0.018(3) -0.017(3)
N52 0.082(4) 0.034(3) 0.031(3) 0.001(3) -0.018(3) -0.020(3)
C12 0.025(5) 0.020(5) 0.008(4) -0.005(4) 0.004(4) -0.010(4)
C13 0.035(6) 0.008(5) 0.028(6) 0.002(4) -0.007(5) -0.007(4)
C14 0.027(6) 0.023(5) 0.037(7) -0.009(4) 0.004(5) -0.016(5)
C15 0.027(6) 0.031(6) 0.036(7) 0.001(5) -0.007(5) -0.012(5)
C16 0.014(5) 0.025(5) 0.020(5) 0.001(4) -0.001(4) -0.004(4)
C21 0.023(5) 0.016(5) 0.011(5) -0.006(4) -0.001(4) -0.004(4)
C22 0.030(6) 0.023(5) 0.014(5) -0.008(4) -0.006(4) -0.002(4)
C23 0.054(8) 0.023(6) 0.036(7) -0.016(5) -0.021(6) 0.004(5)
C24 0.038(7) 0.029(6) 0.030(7) -0.012(5) -0.019(5) 0.009(5)
C25 0.044(7) 0.042(7) 0.034(7) -0.021(5) -0.021(6) -0.003(5)
C26 0.032(6) 0.024(5) 0.024(6) -0.015(4) -0.006(4) -0.004(4)
C33 0.059(3) 0.053(3) 0.022(3) -0.039(3) 0.001(3) -0.003(2)
C34 0.066(4) 0.051(3) 0.025(3) -0.041(3) -0.001(3) -0.003(2)
C35 0.064(4) 0.045(3) 0.021(3) -0.037(3) -0.000(3) -0.006(2)
C36 0.059(4) 0.071(5) 0.030(5) -0.042(4) 0.005(4) -0.004(4)
C37 0.084(5) 0.044(5) 0.031(5) -0.031(4) 0.003(4) -0.012(4)
C43 0.024(3) 0.039(3) 0.025(3) 0.002(2) -0.005(2) 0.009(2)
C44 0.027(3) 0.038(3) 0.029(3) 0.007(2) -0.003(2) 0.010(2)
C45 0.028(3) 0.033(3) 0.027(3) 0.008(2) -0.001(2) 0.005(2)
C46 0.029(4) 0.053(5) 0.026(4) -0.009(4) -0.008(3) 0.012(3)
C47 0.050(5) 0.040(4) 0.037(5) 0.016(4) 0.003(4) -0.007(3)
C53 0.090(4) 0.036(3) 0.036(3) -0.001(3) -0.016(3) -0.021(3)
C54 0.093(4) 0.035(3) 0.035(3) 0.006(3) -0.013(3) -0.020(3)
C55 0.084(4) 0.037(3) 0.031(3) 0.009(3) -0.016(3) -0.017(3)
C56 0.104(5) 0.057(5) 0.058(6) -0.019(4) -0.020(5) -0.029(5)
C57 0.082(4) 0.051(5) 0.031(5) 0.019(4) -0.021(5) -0.013(4)

loop_
_atom_type_symbol
_atom_type_description
_atom_type_scat_dispersion_real
_atom_type_scat_dispersion_imag
_atom_type_scat_source
C C 0.0033 0.0016
;
International Tables for Crystallography
(Vol. C, Tables 4.2.6.8 and 6.1.1.4)
;
H H 0.0000 0.0000
;
International Tables for Crystallography
(Vol. C, Table 6.1.1.4)
;
N N 0.0061 0.0033
;
International Tables for Crystallography
(Vol. C, Tables 4.2.6.8 and 6.1.1.4)
;
Au Au -2.0133 8.8022
;
International Tables for Crystallography
(Vol. C, Tables 4.2.6.8 and 6.1.1.4)
;
F F 0.0171 0.0103
;
International Tables for Crystallography
(Vol. C, Tables 4.2.6.8 and 6.1.1.4)
;
Pt Pt -1.7033 8.3905
;
International Tables for Crystallography
(Vol. C, Tables 4.2.6.8 and 6.1.1.4)
;
Cl Cl 0.1484 0.1585
;
International Tables for Crystallography
(Vol. C, Tables 4.2.6.8 and 6.1.1.4)
;

loop_
_geom_angle_atom_site_label_1
_geom_angle_atom_site_label_2
_geom_angle_atom_site_label_3
_geom_angle
_geom_angle_publ_flag
N32 Au1 N51 175.7(4) yes
N42 Au2 N52 176.3(5) yes
N11 Pt1 N31 173.1(4) yes
N11 Pt1 N41 91.9(3) yes
N11 Pt1 C21 81.9(4) yes
N31 Pt1 N41 94.9(4) yes
N31 Pt1 C21 91.3(4) yes
N41 Pt1 C21 173.7(4) yes
Pt1 N11 C12 114.7(7) yes
Pt1 N11 C16 125.8(6) yes
C12 N11 C16 119.5(8) yes
Pt1 N31 N32 121.6(8) yes
Pt1 N31 C35 129.0(7) yes
N32 N31 C35 107.8(10) yes
Au1 N32 N31 119.4(9) yes
Au1 N32 C33 130.2(8) yes
N31 N32 C33 110.3(11) yes
Pt1 N41 N42 118.6(5) yes
Pt1 N41 C45 133.5(9) yes
N42 N41 C45 106.6(9) yes
Au2 N42 N41 120.7(6) yes
Au2 N42 C43 129.3(9) yes
N41 N42 C43 110.0(9) yes
Au1 N51 N52 112.9(7) yes
Au1 N51 C55 138.2(11) yes
N52 N51 C55 108.8(13) yes
Au2 N52 N51 114.8(9) yes
Au2 N52 C53 137.9(11) yes
N51 N52 C53 107.2(10) yes
N11 C12 C13 119.2(9) yes
N11 C12 C22 113.7(8) yes
C13 C12 C22 127.1(8) yes
C12 C13 C14 120.0(9) yes
C13 C14 C15 118.9(10) yes
C14 C15 C16 120.2(11) yes
N11 C16 C15 122.2(9) yes
Pt1 C21 C22 113.8(7) yes
Pt1 C21 C26 127.1(6) yes
C22 C21 C26 119.0(8) yes
C12 C22 C21 115.8(8) yes
C12 C22 C23 126.3(9) yes
C21 C22 C23 117.8(10) yes
F23 C23 C22 119.0(11) yes
F23 C23 C24 117.6(9) yes
C22 C23 C24 123.4(10) yes
C23 C24 C25 116.3(10) yes
F25 C25 C24 116.4(10) yes
F25 C25 C26 119.9(10) yes
C24 C25 C26 123.7(12) yes
C21 C26 C25 119.7(10) yes
N32 C33 C34 105.4(10) yes
N32 C33 C36 123.5(12) yes
C34 C33 C36 131.1(14) yes
C33 C34 C35 107.8(13) yes
N31 C35 C34 108.6(11) yes
N31 C35 C37 122.9(12) yes
C34 C35 C37 128.4(14) yes
N42 C43 C44 107.2(12) yes
N42 C43 C46 122.5(10) yes
C44 C43 C46 130.1(10) yes
C43 C44 C45 107.8(9) yes
N41 C45 C44 108.3(11) yes
N41 C45 C47 120.4(11) yes
C44 C45 C47 131.3(9) yes
N52 C53 C54 107.2(15) yes
N52 C53 C56 118.9(11) yes
C54 C53 C56 133.8(14) yes
C53 C54 C55 108.6(13) yes
N51 C55 C54 108.1(13) yes
N51 C55 C57 120.8(15) yes
C54 C55 C57 131.1(12) yes
Cl1 C2 Cl2 107.4(15) yes
C12 C13 H13 119.991 no
C14 C13 H13 119.986 no
C13 C14 H14 120.555 no
C15 C14 H14 120.564 no
C14 C15 H15 119.912 no
C16 C15 H15 119.917 no
N11 C16 H16 118.925 no
C15 C16 H16 118.920 no
C23 C24 H24 121.851 no
C25 C24 H24 121.853 no
C21 C26 H26 120.128 no
C25 C26 H26 120.131 no
C33 C34 H34 126.080 no
C35 C34 H34 126.093 no
C33 C36 H36A 109.472 no
C33 C36 H36B 109.474 no
C33 C36 H36C 109.468 no
H36A C36 H36B 109.473 no
H36A C36 H36C 109.470 no
H36B C36 H36C 109.471 no
C35 C37 H37A 109.472 no
C35 C37 H37B 109.468 no
C35 C37 H37C 109.472 no
H37A C37 H37B 109.467 no
H37A C37 H37C 109.475 no
H37B C37 H37C 109.472 no
C43 C44 H44 126.081 no
C45 C44 H44 126.099 no
C43 C46 H46A 109.473 no
C43 C46 H46B 109.465 no
C43 C46 H46C 109.466 no
H46A C46 H46B 109.477 no
H46A C46 H46C 109.473 no
H46B C46 H46C 109.474 no
C45 C47 H47A 109.468 no
C45 C47 H47B 109.471 no
C45 C47 H47C 109.462 no
H47A C47 H47B 109.473 no
H47A C47 H47C 109.478 no
H47B C47 H47C 109.475 no
C53 C54 H54 125.683 no
C55 C54 H54 125.679 no
C53 C56 H56A 109.469 no
C53 C56 H56B 109.470 no
C53 C56 H56C 109.470 no
H56A C56 H56B 109.466 no
H56A C56 H56C 109.481 no
H56B C56 H56C 109.472 no
C55 C57 H57A 109.472 no
C55 C57 H57B 109.475 no
C55 C57 H57C 109.467 no
H57A C57 H57B 109.474 no
H57A C57 H57C 109.466 no
H57B C57 H57C 109.473 no
H2A C2 H2B 108.501 no
H2A C2 Cl1 110.231 no
H2A C2 Cl2 110.228 no
H2B C2 Cl1 110.220 no
H2B C2 Cl2 110.225 no

loop_
_geom_bond_atom_site_label_1
_geom_bond_atom_site_label_2
_geom_bond_distance
_geom_bond_publ_flag
Au1 N32 1.998(11) yes
Au1 N51 2.007(12) yes
Au2 N42 1.980(8) yes
Au2 N52 1.990(9) yes
Pt1 N11 2.026(8) yes
Pt1 N31 2.036(10) yes
Pt1 N41 2.095(9) yes
Pt1 C21 1.980(9) yes
F23 C23 1.369(13) yes
F25 C25 1.353(16) yes
N11 C12 1.377(11) yes
N11 C16 1.332(14) yes
N31 N32 1.341(12) yes
N31 C35 1.351(19) yes
N32 C33 1.340(19) yes
N41 N42 1.366(16) yes
N41 C45 1.372(12) yes
N42 C43 1.344(13) yes
N51 N52 1.388(18) yes
N51 C55 1.344(15) yes
N52 C53 1.339(19) yes
C12 C13 1.394(14) yes
C12 C22 1.459(15) yes
C13 C14 1.382(17) yes
C14 C15 1.362(14) yes
C15 C16 1.363(15) yes
C21 C22 1.408(13) yes
C21 C26 1.394(15) yes
C22 C23 1.405(14) yes
C23 C24 1.381(19) yes
C24 C25 1.363(16) yes
C25 C26 1.376(14) yes
C33 C34 1.411(18) yes
C33 C36 1.492(16) yes
C34 C35 1.336(18) yes
C35 C37 1.494(17) yes
C43 C44 1.379(17) yes
C43 C46 1.47(2) yes
C44 C45 1.368(19) yes
C45 C47 1.51(2) yes
C53 C54 1.402(19) yes
C53 C56 1.51(3) yes
C54 C55 1.33(3) yes
C55 C57 1.47(2) yes
C2 Cl1 1.79(3) yes
C2 Cl2 1.77(4) yes
C13 H13 0.930 no
C14 H14 0.930 no
C15 H15 0.930 no
C16 H16 0.930 no
C24 H24 0.930 no
C26 H26 0.930 no
C34 H34 0.930 no
C36 H36A 0.960 no
C36 H36B 0.960 no
C36 H36C 0.960 no
C37 H37A 0.960 no
C37 H37B 0.960 no
C37 H37C 0.960 no
C44 H44 0.930 no
C46 H46A 0.960 no
C46 H46B 0.960 no
C46 H46C 0.960 no
C47 H47A 0.960 no
C47 H47B 0.960 no
C47 H47C 0.960 no
C54 H54 0.930 no
C56 H56A 0.960 no
C56 H56B 0.960 no
C56 H56C 0.960 no
C57 H57A 0.960 no
C57 H57B 0.960 no
C57 H57C 0.960 no
H2A C2 0.970 no
H2B C2 0.970 no

loop_
_geom_contact_atom_site_label_1
_geom_contact_atom_site_label_2
_geom_contact_distance
_geom_contact_publ_flag
_geom_contact_site_symmetry_2
Au1 Au2 3.0070(9) no .
Au1 Pt1 3.4026(7) no .
Au1 C36 3.467(16) no .
Au1 C57 3.594(13) no .
Au2 Pt1 3.3979(9) no .
Au2 C46 3.402(10) no .
Au2 C56 3.546(18) no .
Pt1 C37 3.474(16) no .
F23 C12 2.933(11) no .
F23 C13 2.859(13) no .
F23 C25 3.576(15) no .
F25 C23 3.555(16) no .
N11 N42 3.546(12) no .
N11 C14 2.758(13) no .
N31 C26 3.014(12) no .
N32 C21 3.462(12) no .
N32 C26 3.270(13) no .
N41 C16 3.048(12) no .
N42 C16 3.370(12) no .
C12 C15 2.737(16) no .
C13 C16 2.715(13) no .
C13 C23 3.135(18) no .
C16 C45 3.587(14) no .
C21 C24 2.825(13) no .
C22 C25 2.759(17) no .
C23 C26 2.740(15) no .
C26 C35 3.520(13) no .
C37 C47 3.57(2) no .
F23 C15 3.405(16) no 2_556
F23 C16 3.534(15) no 2_556
F25 C14 3.521(14) no 1_655
F25 C15 3.442(14) no 1_655
F25 C24 3.509(15) no 2_656
F25 C25 3.281(16) no 2_656
F25 C26 3.471(13) no 2_656
F25 C57 3.443(17) no 2_656
F25 Cl1 3.512(13) no .
N11 C13 3.511(14) no 2_556
N11 C37 3.528(16) no 2_566
N41 C46 3.436(14) no 2_565
N42 C43 3.566(13) no 2_565
N42 C46 3.557(16) no 2_565
N51 C57 3.350(16) no 2_655
N52 C13 3.587(14) no 2_556
N52 C14 3.478(14) no 2_556
N52 C57 3.572(16) no 2_655
C12 C13 3.473(17) no 2_556
C12 C14 3.293(15) no 2_556
C12 C15 3.588(14) no 2_556
C12 C37 3.582(15) no 2_566
C13 N11 3.511(14) no 2_556
C13 N52 3.587(14) no 2_556
C13 C12 3.473(17) no 2_556
C13 C13 3.571(16) no 2_556
C13 C16 3.583(13) no 2_556
C14 F25 3.521(14) no 1_455
C14 N52 3.478(14) no 2_556
C14 C12 3.293(15) no 2_556
C14 C22 3.461(18) no 2_556
C15 F23 3.405(16) no 2_556
C15 F25 3.442(14) no 1_455
C15 C12 3.588(14) no 2_556
C15 C22 3.541(16) no 2_556
C15 C23 3.47(2) no 2_556
C16 F23 3.534(15) no 2_556
C16 C13 3.583(13) no 2_556
C22 C14 3.461(18) no 2_556
C22 C15 3.541(16) no 2_556
C23 C15 3.47(2) no 2_556
C24 F25 3.509(15) no 2_656
C24 C57 3.51(2) no 2_656
C25 F25 3.281(16) no 2_656
C25 C25 3.394(17) no 2_656
C26 F25 3.471(13) no 2_656
C34 Cl2 3.591(19) no .
C36 C46 3.509(17) no 1_655
C37 N11 3.528(16) no 2_566
C37 C12 3.582(15) no 2_566
C43 N42 3.566(13) no 2_565
C43 C43 3.476(16) no 2_565
C45 C46 3.585(15) no 2_565
C46 N41 3.436(14) no 2_565
C46 N42 3.557(16) no 2_565
C46 C36 3.509(17) no 1_455
C46 C45 3.585(15) no 2_565
C55 C55 3.565(18) no 2_655
C55 C57 3.523(17) no 2_655
C56 C56 3.54(2) no 2_555
C57 F25 3.443(17) no 2_656
C57 N51 3.350(16) no 2_655
C57 N52 3.572(16) no 2_655
C57 C24 3.51(2) no 2_656
C57 C55 3.523(17) no 2_655
Cl1 F25 3.512(13) no .
Cl2 C34 3.591(19) no .
Au1 H26 3.5338 no .
Au1 H36B 3.0050 no .
Au1 H57C 3.1372 no .
Au2 H46A 3.2587 no .
Au2 H46B 3.3081 no .
Au2 H56B 3.0025 no .
Pt1 H16 3.0811 no .
Pt1 H26 3.1532 no .
Pt1 H37A 2.9156 no .
Pt1 H47B 3.2025 no .
F23 H13 2.2457 no .
F23 H24 2.5412 no .
F25 H24 2.4921 no .
F25 H26 2.5448 no .
N11 H13 3.2301 no .
N11 H15 3.1894 no .
N31 H26 2.5107 no .
N31 H34 3.0804 no .
N31 H37A 2.5585 no .
N31 H37B 3.0933 no .
N31 H37C 3.1108 no .
N32 H26 2.6161 no .
N32 H34 3.0876 no .
N32 H36A 2.9569 no .
N32 H36B 2.6001 no .
N32 H36C 3.2020 no .
N41 H16 2.4844 no .
N41 H37A 3.5259 no .
N41 H44 3.1186 no .
N41 H47A 2.8513 no .
N41 H47B 2.6449 no .
N41 H47C 3.2591 no .
N42 H16 2.6819 no .
N42 H44 3.0903 no .
N42 H46A 2.7156 no .
N42 H46B 2.7224 no .
N42 H46C 3.2356 no .
N51 H54 3.0609 no .
N51 H57A 3.1606 no .
N51 H57B 2.9199 no .
N51 H57C 2.5278 no .
N52 H54 3.1002 no .
N52 H56A 3.0126 no .
N52 H56B 2.4945 no .
N52 H56C 3.1071 no .
C12 H14 3.2468 no .
C12 H16 3.1785 no .
C13 H15 3.2061 no .
C14 H16 3.1942 no .
C15 H13 3.2036 no .
C16 H14 3.2045 no .
C22 H13 2.7628 no .
C22 H24 3.2943 no .
C22 H26 3.2577 no .
C23 H13 2.8995 no .
C24 H26 3.2426 no .
C26 H24 3.2550 no .
C33 H26 3.0394 no .
C34 H26 3.1765 no .
C34 H36A 3.0599 no .
C34 H36B 3.3411 no .
C34 H36C 2.7984 no .
C34 H37A 3.2868 no .
C34 H37B 2.8290 no .
C34 H37C 2.8142 no .
C35 H26 2.8635 no .
C36 H34 2.9625 no .
C37 H34 2.8440 no .
C37 H47A 2.9672 no .
C37 H47B 3.3434 no .
C43 H16 3.1690 no .
C44 H16 3.2793 no .
C44 H46A 3.1906 no .
C44 H46B 3.1527 no .
C44 H46C 2.6842 no .
C44 H47A 3.1065 no .
C44 H47B 3.2789 no .
C44 H47C 2.7524 no .
C45 H16 2.8756 no .
C46 H44 2.8989 no .
C47 H37A 2.8688 no .
C47 H37B 3.4753 no .
C47 H44 2.9347 no .
C54 H56A 2.9871 no .
C54 H56B 3.3896 no .
C54 H56C 2.9318 no .
C54 H57A 2.7209 no .
C54 H57B 2.9713 no .
C54 H57C 3.2464 no .
C56 H54 3.0063 no .
C57 H54 2.8600 no .
H13 H14 2.3195 no .
H14 H15 2.2986 no .
H15 H16 2.2772 no .
H16 H47B 3.4136 no .
H34 H36A 3.3001 no .
H34 H36C 2.8535 no .
H34 H37B 2.9385 no .
H34 H37C 2.9201 no .
H37A H47A 2.4616 no .
H37A H47B 2.4795 no .
H37B H47A 2.6812 no .
H37B H47B 3.4623 no .
H44 H46A 3.5546 no .
H44 H46B 3.5057 no .
H44 H46C 2.6750 no .
H44 H47A 3.4018 no .
H44 H47C 2.7651 no .
H54 H56A 3.1669 no .
H54 H56C 3.0626 no .
H54 H57A 2.7553 no .
H54 H57B 3.2011 no .
Au1 H14 3.5200 no 2_556
Au1 H24 3.0594 no 2_656
Au1 H57A 3.2806 no 2_655
Au2 H13 3.0178 no 2_556
Au2 H14 3.4804 no 2_556
Au2 H44 3.5497 no 2_565
F23 H15 3.2383 no 2_556
F23 H16 3.4369 no 2_556
F23 H36B 3.3359 no 2_656
F23 H56A 3.1770 no 1_556
F23 H56B 3.0516 no 2_556
F25 H14 2.9394 no 1_655
F25 H15 2.7681 no 1_655
F25 H57B 2.7823 no 2_656
F25 H57C 3.5217 no 2_656
N11 H13 3.4503 no 2_556
N11 H37A 3.4935 no 2_566
N11 H37B 3.4257 no 2_566
N11 H37C 3.0987 no 2_566
N31 H46B 3.4184 no 2_565
N31 H46C 2.9549 no 2_565
N32 H46C 2.8830 no 2_565
N41 H46B 2.6996 no 2_565
N41 H46C 3.4437 no 2_565
N42 H46B 3.0230 no 2_565
N51 H14 2.8812 no 2_556
N51 H57A 2.8632 no 2_655
N51 H57C 3.1710 no 2_655
N52 H13 3.0626 no 2_556
N52 H14 2.8581 no 2_556
N52 H57A 3.0574 no 2_655
N52 H57C 3.2083 no 2_655
C12 H14 3.4701 no 2_556
C12 H37B 3.1265 no 2_566
C12 H37C 3.4488 no 2_566
C13 H37B 3.1042 no 2_566
C13 H56B 3.4906 no 2_556
C13 H56C 3.5740 no 2_556
C14 H37B 3.4305 no 2_566
C14 H37C 3.5508 no 2_566
C15 H37C 3.2197 no 2_566
C16 H13 3.3496 no 2_556
C16 H37C 2.9938 no 2_566
C21 H14 3.5615 no 2_556
C21 H47B 3.4102 no 2_566
C21 H47C 3.5146 no 2_566
C22 H14 3.3944 no 2_556
C22 H15 3.5400 no 2_556
C22 H47A 3.4635 no 2_566
C23 H15 3.1973 no 2_556
C23 H47C 3.5584 no 2_566
C24 H36B 3.4908 no 2_656
C24 H47C 3.4005 no 2_566
C24 H57B 3.0580 no 2_656
C24 H57C 3.0668 no 2_656
C25 H47C 3.2331 no 2_566
C25 H57B 3.0070 no 2_656
C26 H47B 3.5959 no 2_566
C26 H47C 3.3060 no 2_566
C33 H36A 3.1684 no 2_665
C33 H46C 3.1885 no 2_565
C34 H2A 3.1525 no .
C34 H36A 3.4281 no 2_665
C34 H46C 3.4221 no 2_565
C34 H54 3.1365 no 1_565
C35 H2A 3.4162 no .
C35 H46C 3.3050 no 2_565
C36 H24 3.5249 no 2_656
C36 H36A 3.1048 no 2_665
C36 H46A 3.0411 no 1_655
C36 H46C 3.2296 no 1_655
C36 H54 3.3253 no 2_655
C37 H2A 3.1502 no .
C37 H47B 3.3220 no 2_566
C37 H56C 3.3904 no 1_565
C43 H36C 3.1464 no 1_455
C43 H46B 3.1760 no 2_565
C44 H36C 3.4296 no 1_455
C44 H46B 2.9535 no 2_565
C44 H57A 3.1605 no 1_465
C45 H46B 2.6622 no 2_565
C46 H36A 3.2700 no 1_455
C46 H36C 2.9792 no 1_455
C46 H56C 3.4176 no 2_555
C47 H46B 3.2952 no 2_565
C47 H57B 3.3426 no 1_465
C53 H13 3.2772 no 2_556
C53 H14 3.3296 no 2_556
C53 H57C 3.2047 no 2_655
C54 H34 3.1053 no 1_545
C54 H36B 3.4900 no 2_655
C54 H57C 3.1188 no 2_655
C55 H14 3.3979 no 2_556
C55 H57A 3.3933 no 2_655
C55 H57C 3.1261 no 2_655
C56 H13 3.2080 no 2_556
C56 H37B 3.3491 no 1_545
C56 H46A 3.2074 no 2_555
C56 H56A 3.2198 no 2_555
C56 H56B 3.0048 no 2_555
C57 H24 3.1537 no 2_656
C57 H44 3.0433 no 1_645
C57 H47C 3.1486 no 1_645
H2A C34 3.1525 no .
H2A C35 3.4162 no .
H2A C37 3.1502 no .
H2A H34 2.5974 no .
H2A H37B 3.3235 no .
H2A H37C 2.4432 no .
H13 Au2 3.0178 no 2_556
H13 N11 3.4503 no 2_556
H13 N52 3.0626 no 2_556
H13 C16 3.3496 no 2_556
H13 C53 3.2772 no 2_556
H13 C56 3.2080 no 2_556
H13 H16 3.5803 no 2_556
H13 H37B 3.3994 no 2_566
H13 H56B 2.7522 no 2_556
H13 H56C 3.1800 no 2_556
H14 Au1 3.5200 no 2_556
H14 Au2 3.4804 no 2_556
H14 F25 2.9394 no 1_455
H14 N51 2.8812 no 2_556
H14 N52 2.8581 no 2_556
H14 C12 3.4701 no 2_556
H14 C21 3.5615 no 2_556
H14 C22 3.3944 no 2_556
H14 C53 3.3296 no 2_556
H14 C55 3.3979 no 2_556
H15 F23 3.2383 no 2_556
H15 F25 2.7681 no 1_455
H15 C22 3.5400 no 2_556
H15 C23 3.1973 no 2_556
H16 F23 3.4369 no 2_556
H16 H13 3.5803 no 2_556
H16 H36C 3.5624 no 1_455
H16 H37C 3.3119 no 2_566
H24 Au1 3.0594 no 2_656
H24 C36 3.5249 no 2_656
H24 C57 3.1537 no 2_656
H24 H26 3.4860 no 2_656
H24 H36B 2.6990 no 2_656
H24 H57B 2.9405 no 2_656
H24 H57C 2.5505 no 2_656
H26 H24 3.4860 no 2_656
H26 Cl1 3.3258 no .
H34 C54 3.1053 no 1_565
H34 H2A 2.5974 no .
H34 H36A 3.4625 no 2_665
H34 H54 2.4974 no 1_565
H34 C2 3.0823 no .
H34 Cl2 2.9188 no .
H36A C33 3.1684 no 2_665
H36A C34 3.4281 no 2_665
H36A C36 3.1048 no 2_665
H36A C46 3.2700 no 1_655
H36A H34 3.4625 no 2_665
H36A H36A 2.3703 no 2_665
H36A H36C 3.5255 no 2_665
H36A H46A 2.9195 no 1_655
H36A H46C 2.7886 no 1_655
H36A H54 2.8431 no 2_655
H36B F23 3.3359 no 2_656
H36B C24 3.4908 no 2_656
H36B C54 3.4900 no 2_655
H36B H24 2.6990 no 2_656
H36B H46A 3.1013 no 1_655
H36B H54 2.9276 no 2_655
H36B H56A 3.3781 no 2_655
H36C C43 3.1464 no 1_655
H36C C44 3.4296 no 1_655
H36C C46 2.9792 no 1_655
H36C H16 3.5624 no 1_655
H36C H36A 3.5255 no 2_665
H36C H44 3.4343 no 1_655
H36C H46A 2.6066 no 1_655
H36C H46C 2.8271 no 1_655
H37A N11 3.4935 no 2_566
H37A H37A 3.4176 no 2_566
H37A H47B 2.9172 no 2_566
H37B N11 3.4257 no 2_566
H37B C12 3.1265 no 2_566
H37B C13 3.1042 no 2_566
H37B C14 3.4305 no 2_566
H37B C56 3.3491 no 1_565
H37B H2A 3.3235 no .
H37B H13 3.3994 no 2_566
H37B H56C 2.5063 no 1_565
H37C N11 3.0987 no 2_566
H37C C12 3.4488 no 2_566
H37C C14 3.5508 no 2_566
H37C C15 3.2197 no 2_566
H37C C16 2.9938 no 2_566
H37C H2A 2.4432 no .
H37C H16 3.3119 no 2_566
H37C H47B 2.8755 no 2_566
H37C C2 3.1697 no .
H37C Cl1 3.2092 no .
H44 Au2 3.5497 no 2_565
H44 C57 3.0433 no 1_465
H44 H36C 3.4343 no 1_455
H44 H46B 3.4527 no 2_565
H44 H57A 2.3009 no 1_465
H44 H57B 2.9673 no 1_465
H46A C36 3.0411 no 1_455
H46A C56 3.2074 no 2_555
H46A H36A 2.9195 no 1_455
H46A H36B 3.1013 no 1_455
H46A H36C 2.6066 no 1_455
H46A H56A 2.7269 no 2_555
H46A H56C 2.8130 no 2_555
H46B N31 3.4184 no 2_565
H46B N41 2.6996 no 2_565
H46B N42 3.0230 no 2_565
H46B C43 3.1760 no 2_565
H46B C44 2.9535 no 2_565
H46B C45 2.6622 no 2_565
H46B C47 3.2952 no 2_565
H46B H44 3.4527 no 2_565
H46B H47A 2.8869 no 2_565
H46B H56C 3.2600 no 2_555
H46C N31 2.9549 no 2_565
H46C N32 2.8830 no 2_565
H46C N41 3.4437 no 2_565
H46C C33 3.1885 no 2_565
H46C C34 3.4221 no 2_565
H46C C35 3.3050 no 2_565
H46C C36 3.2296 no 1_455
H46C H36A 2.7886 no 1_455
H46C H36C 2.8271 no 1_455
H47A C22 3.4635 no 2_566
H47A H46B 2.8869 no 2_565
H47A H56C 3.2434 no 1_565
H47B C21 3.4102 no 2_566
H47B C26 3.5959 no 2_566
H47B C37 3.3220 no 2_566
H47B H37A 2.9172 no 2_566
H47B H37C 2.8755 no 2_566
H47C C21 3.5146 no 2_566
H47C C23 3.5584 no 2_566
H47C C24 3.4005 no 2_566
H47C C25 3.2331 no 2_566
H47C C26 3.3060 no 2_566
H47C C57 3.1486 no 1_465
H47C H57A 3.1581 no 1_465
H47C H57B 2.4336 no 1_465
H47C H57C 3.4393 no 1_465
H54 C34 3.1365 no 1_545
H54 C36 3.3253 no 2_655
H54 H34 2.4974 no 1_545
H54 H36A 2.8431 no 2_655
H54 H36B 2.9276 no 2_655
H54 H57C 3.5258 no 2_655
H56A F23 3.1770 no 1_554
H56A C56 3.2198 no 2_555
H56A H36B 3.3781 no 2_655
H56A H46A 2.7269 no 2_555
H56A H56A 3.1653 no 2_555
H56A H56B 2.4946 no 2_555
H56B F23 3.0516 no 2_556
H56B C13 3.4906 no 2_556
H56B C56 3.0048 no 2_555
H56B H13 2.7522 no 2_556
H56B H56A 2.4946 no 2_555
H56B H56B 2.7097 no 2_555
H56B H56C 3.4314 no 2_555
H56C C13 3.5740 no 2_556
H56C C37 3.3904 no 1_545
H56C C46 3.4176 no 2_555
H56C H13 3.1800 no 2_556
H56C H37B 2.5063 no 1_545
H56C H46A 2.8130 no 2_555
H56C H46B 3.2600 no 2_555
H56C H47A 3.2434 no 1_545
H56C H56B 3.4314 no 2_555
H57A Au1 3.2806 no 2_655
H57A N51 2.8632 no 2_655
H57A N52 3.0574 no 2_655
H57A C44 3.1605 no 1_645
H57A C55 3.3933 no 2_655
H57A H44 2.3009 no 1_645
H57A H47C 3.1581 no 1_645
H57B F25 2.7823 no 2_656
H57B C24 3.0580 no 2_656
H57B C25 3.0070 no 2_656
H57B C47 3.3426 no 1_645
H57B H24 2.9405 no 2_656
H57B H44 2.9673 no 1_645
H57B H47C 2.4336 no 1_645
H57C F25 3.5217 no 2_656
H57C N51 3.1710 no 2_655
H57C N52 3.2083 no 2_655
H57C C24 3.0668 no 2_656
H57C C53 3.2047 no 2_655
H57C C54 3.1188 no 2_655
H57C C55 3.1261 no 2_655
H57C H24 2.5505 no 2_656
H57C H47C 3.4393 no 1_645
H57C H54 3.5258 no 2_655
C2 H34 3.0823 no .
C2 H37C 3.1697 no .
Cl1 H26 3.3258 no .
Cl1 H37C 3.2092 no .
Cl2 H34 2.9188 no .

loop_
_geom_torsion_atom_site_label_1
_geom_torsion_atom_site_label_2
_geom_torsion_atom_site_label_3
_geom_torsion_atom_site_label_4
_geom_torsion
_geom_torsion_publ_flag
N11 Pt1 N41 N42 -79.4(6) no
N11 Pt1 N41 C45 86.0(8) no
N41 Pt1 N11 C12 -179.4(6) no
N41 Pt1 N11 C16 -0.2(7) no
N11 Pt1 C21 C22 0.1(6) no
N11 Pt1 C21 C26 177.2(8) no
C21 Pt1 N11 C12 1.6(6) no
C21 Pt1 N11 C16 -179.1(7) no
N31 Pt1 N41 N42 101.6(6) no
N31 Pt1 N41 C45 -93.0(8) no
N41 Pt1 N31 N32 -101.6(7) no
N41 Pt1 N31 C35 94.4(7) no
N31 Pt1 C21 C22 178.9(6) no
N31 Pt1 C21 C26 -3.9(8) no
C21 Pt1 N31 N32 77.4(7) no
C21 Pt1 N31 C35 -86.5(7) no
Pt1 N11 C12 C13 176.7(6) no
Pt1 N11 C12 C22 -2.9(10) no
Pt1 N11 C16 C15 -176.9(6) no
C12 N11 C16 C15 2.3(15) no
C16 N11 C12 C13 -2.6(14) no
C16 N11 C12 C22 177.8(8) no
Pt1 N31 N32 Au1 9.8(11) no
Pt1 N31 N32 C33 -167.9(5) no
Pt1 N31 C35 C34 167.1(6) no
Pt1 N31 C35 C37 -13.1(15) no
N32 N31 C35 C34 1.4(11) no
N32 N31 C35 C37 -178.8(8) no
C35 N31 N32 Au1 176.8(7) no
C35 N31 N32 C33 -0.9(10) no
Au1 N32 C33 C34 -177.3(6) no
Au1 N32 C33 C36 1.3(15) no
N31 N32 C33 C34 0.0(11) no
N31 N32 C33 C36 178.6(8) no
Pt1 N41 N42 Au2 -10.4(10) no
Pt1 N41 N42 C43 169.9(5) no
Pt1 N41 C45 C44 -168.0(6) no
Pt1 N41 C45 C47 13.7(15) no
N42 N41 C45 C44 -1.3(11) no
N42 N41 C45 C47 -179.6(8) no
C45 N41 N42 Au2 -179.4(7) no
C45 N41 N42 C43 0.9(10) no
Au2 N42 C43 C44 -179.8(6) no
Au2 N42 C43 C46 -2.7(15) no
N41 N42 C43 C44 -0.1(11) no
N41 N42 C43 C46 177.0(8) no
Au1 N51 N52 Au2 -0.1(9) no
Au1 N51 N52 C53 -178.8(5) no
Au1 N51 C55 C54 -179.7(7) no
Au1 N51 C55 C57 -2.2(18) no
N52 N51 C55 C54 -0.1(12) no
N52 N51 C55 C57 177.4(9) no
C55 N51 N52 Au2 -179.8(8) no
C55 N51 N52 C53 1.5(11) no
Au2 N52 C53 C54 179.6(8) no
Au2 N52 C53 C56 1.9(18) no
N51 N52 C53 C54 -2.2(12) no
N51 N52 C53 C56 -179.9(9) no
N11 C12 C13 C14 2.1(14) no
N11 C12 C22 C21 3.0(13) no
N11 C12 C22 C23 -174.7(8) no
C13 C12 C22 C21 -176.6(9) no
C13 C12 C22 C23 5.7(17) no
C22 C12 C13 C14 -178.3(9) no
C12 C13 C14 C15 -1.3(16) no
C13 C14 C15 C16 1.0(17) no
C14 C15 C16 N11 -1.5(17) no
Pt1 C21 C22 C12 -1.6(11) no
Pt1 C21 C22 C23 176.2(6) no
Pt1 C21 C26 C25 -176.4(6) no
C22 C21 C26 C25 0.6(15) no
C26 C21 C22 C12 -179.0(8) no
C26 C21 C22 C23 -1.1(14) no
C12 C22 C23 F23 -2.4(17) no
C12 C22 C23 C24 178.3(9) no
C21 C22 C23 F23 179.9(9) no
C21 C22 C23 C24 0.6(17) no
F23 C23 C24 C25 -178.8(9) no
C22 C23 C24 C25 0.5(18) no
C23 C24 C25 F25 178.0(10) no
C23 C24 C25 C26 -1.1(19) no
F25 C25 C26 C21 -178.5(9) no
C24 C25 C26 C21 0.6(19) no
N32 C33 C34 C35 0.8(12) no
C36 C33 C34 C35 -177.6(11) no
C33 C34 C35 N31 -1.4(12) no
C33 C34 C35 C37 178.8(9) no
N42 C43 C44 C45 -0.7(12) no
C46 C43 C44 C45 -177.5(10) no
C43 C44 C45 N41 1.3(12) no
C43 C44 C45 C47 179.3(10) no
N52 C53 C54 C55 2.2(13) no
C56 C53 C54 C55 179.4(13) no
C53 C54 C55 N51 -1.3(14) no
C53 C54 C55 C57 -178.4(11) no
